data_4315573
loop_
_publ_author_name
'Agata Bia\/lo\'nska'
'Robert Bronisz'

_publ_contact_author_address
;
Faculty of Chemistry
University of Wroc\/law
14. F. Joliot-Curie
50-383 Wroc\/law
Poland
;
_publ_contact_author_email bron@wchuwr.pl
_publ_contact_author_name 'dr Robert Bronisz'
_publ_section_title
;
 High Spin and Spin-Crossover Two-Dimensional Coordination Polymers
 Containing FeII(tetrazol-2-yl)4(solv)2 (solv = Ethanol, Acetonitrile)
 Cores Linked by Flexible/Elastic Spacers
;
_journal_name_full 'Inorganic Chemistry'
_journal_page_first 4534
_journal_page_last 4542
_journal_paper_doi 10.1021/ic9024603
_journal_volume 49
_journal_year 2010
_chemical_formula_moiety 'C20 H40 Fe N16 O2, 2(Cl O4)'
_chemical_formula_sum 'C20 H40 Cl2 Fe N16 O10'
_chemical_formula_weight 791.43
_chemical_name_systematic
;
catena-[bis(\m~2~-1,6-di(tetrazol-2-yl)hexane)-bis(ethanol)]-iron(II)
diperchlorate
;
_space_group_IT_number 2
_symmetry_cell_setting triclinic
_symmetry_space_group_name_Hall '-P 1'
_symmetry_space_group_name_H-M 'P -1'
_atom_sites_solution_hydrogens geom
_atom_sites_solution_primary direct
_atom_sites_solution_secondary difmap
_audit_creation_method SHELXL-97
_cell_angle_alpha 69.54(3)
_cell_angle_beta 89.25(3)
_cell_angle_gamma 60.93(4)
_cell_formula_units_Z 1
_cell_length_a 9.860(2)
_cell_length_b 9.314(2)
_cell_length_c 11.845(3)
_cell_measurement_reflns_used 3714
_cell_measurement_temperature 250(2)
_cell_measurement_theta_max 28.66
_cell_measurement_theta_min 2.76
_cell_volume 874.3(6)
_computing_cell_refinement
;
CrysAlis RED, Oxford Diffraction Ltd.,
Version 1.171.31.8 (release 12-01-2007 CrysAlis171 .NET)
(compiled Jan 12 2007,17:49:11)
;
_computing_data_collection
;
CrysAlis CCD, Oxford Diffraction Ltd.,
Version 1.171.31.8 (release 12-01-2007 CrysAlis171 .NET)
(compiled Jan 12 2007,17:49:11)
;
_computing_data_reduction
;
CrysAlis RED, Oxford Diffraction Ltd.,
Version 1.171.31.8 (release 12-01-2007 CrysAlis171 .NET)
(compiled Jan 12 2007,17:49:11)
;
_computing_structure_refinement 'SHELXL-97 (Sheldrick, 1997)'
_computing_structure_solution 'SHELXS-97 (Sheldrick, 1990)'
_diffrn_ambient_temperature 250(2)
_diffrn_measured_fraction_theta_full 0.984
_diffrn_measured_fraction_theta_max 0.984
_diffrn_measurement_device_type 'Kuma KM4CCD'
_diffrn_measurement_method '\w scan'
_diffrn_radiation_monochromator graphite
_diffrn_radiation_source 'fine-focus sealed tube'
_diffrn_radiation_type MoK\a
_diffrn_radiation_wavelength 0.71073
_diffrn_reflns_av_R_equivalents 0.0290
_diffrn_reflns_av_sigmaI/netI 0.0431
_diffrn_reflns_limit_h_max 12
_diffrn_reflns_limit_h_min -12
_diffrn_reflns_limit_k_max 11
_diffrn_reflns_limit_k_min -11
_diffrn_reflns_limit_l_max 15
_diffrn_reflns_limit_l_min -15
_diffrn_reflns_number 7210
_diffrn_reflns_theta_full 27.00
_diffrn_reflns_theta_max 27.00
_diffrn_reflns_theta_min 3.32
_diffrn_standards_number 0
_exptl_absorpt_coefficient_mu 0.656
_exptl_absorpt_correction_T_max 0.921
_exptl_absorpt_correction_T_min 0.835
_exptl_absorpt_correction_type analytical
_exptl_absorpt_process_details
;
CrysAlis RED, Oxford Diffraction Ltd.,
Version 1.171.31.8 (release 12-01-2007 CrysAlis171 .NET)
(compiled Jan 12 2007,17:49:11)
Analytical numeric absorption correction using a multifaceted crystal
            model based on expressions derived by R.C. Clark & J.S. Reid.
(Clark, R. C. & Reid, J. S. (1995). Acta Cryst. A51, 887-897)
;
_exptl_crystal_colour colorless
_exptl_crystal_density_diffrn 1.503
_exptl_crystal_density_method 'not measured'
_exptl_crystal_description block
_exptl_crystal_F_000 412
_exptl_crystal_size_max 0.41
_exptl_crystal_size_mid 0.22
_exptl_crystal_size_min 0.17
_refine_diff_density_max 0.255
_refine_diff_density_min -0.239
_refine_diff_density_rms 0.054
_refine_ls_extinction_method none
_refine_ls_goodness_of_fit_ref 1.031
_refine_ls_hydrogen_treatment constr
_refine_ls_matrix_type full
_refine_ls_number_parameters 309
_refine_ls_number_reflns 3767
_refine_ls_number_restraints 140
_refine_ls_restrained_S_all 1.023
_refine_ls_R_factor_all 0.0598
_refine_ls_R_factor_gt 0.0376
_refine_ls_shift/su_max 0.001
_refine_ls_shift/su_mean 0.000
_refine_ls_structure_factor_coef Fsqd
_refine_ls_weighting_details 'calc w=1/[\s^2^(Fo^2^)+(0.0532P)^2^+0.0000P] where P=(Fo^2^+2Fc^2^)/3'
_refine_ls_weighting_scheme calc
_refine_ls_wR_factor_gt 0.0903
_refine_ls_wR_factor_ref 0.0979
_reflns_number_gt 2754
_reflns_number_total 3767
_reflns_threshold_expression >2sigma(I)
_cod_data_source_file ic9024603_si_001_8.cif
_cod_data_source_block 3_at_250K
_cod_database_code 4315573

loop_
_symmetry_equiv_pos_as_xyz
'x, y, z'
'-x, -y, -z'

loop_
_atom_site_label
_atom_site_type_symbol
_atom_site_fract_x
_atom_site_fract_y
_atom_site_fract_z
_atom_site_U_iso_or_equiv
_atom_site_adp_type
_atom_site_occupancy
_atom_site_symmetry_multiplicity
_atom_site_calc_flag
_atom_site_refinement_flags
_atom_site_disorder_assembly
_atom_site_disorder_group
Fe Fe 0.5000 0.0000 0.5000 0.03009(13) Uani 1 2 d S . .
Cl Cl 0.88608(7) -0.69714(8) 0.73611(5) 0.04792(17) Uani 1 1 d . . .
O1 O 0.938(4) -0.781(4) 0.655(2) 0.068(4) Uani 0.122(10) 1 d PU A 1
O2 O 1.009(4) -0.781(3) 0.850(2) 0.066(4) Uani 0.122(10) 1 d PU A 1
O3 O 0.744(3) -0.692(3) 0.761(3) 0.065(4) Uani 0.122(10) 1 d PU A 1
O11 O 0.766(3) -0.691(4) 0.663(3) 0.066(4) Uani 0.18(2) 1 d PU A 2
O12 O 1.033(4) -0.809(4) 0.715(3) 0.065(5) Uani 0.18(2) 1 d PU A 2
O13 O 0.876(4) -0.749(4) 0.856(2) 0.062(4) Uani 0.18(2) 1 d PU A 2
O21 O 1.0075(13) -0.8043(11) 0.6846(9) 0.068(2) Uani 0.70(2) 1 d PU A 3
O22 O 0.9354(16) -0.7790(9) 0.8680(5) 0.0643(19) Uani 0.70(2) 1 d PU A 3
O23 O 0.7409(7) -0.6877(8) 0.7031(12) 0.069(2) Uani 0.70(2) 1 d PU A 3
O4 O 0.8596(2) -0.5188(2) 0.68885(17) 0.0671(5) Uani 1 1 d . A .
N1 N 0.0257(2) 0.1399(3) 0.36587(19) 0.0541(5) Uani 1 1 d . . .
N2 N 0.0967(2) 0.1322(3) 0.27080(17) 0.0417(4) Uani 1 1 d . . .
N3 N 0.2442(2) 0.0886(3) 0.29217(16) 0.0412(4) Uani 1 1 d . . .
N4 N 0.2744(2) 0.0652(2) 0.40801(16) 0.0376(4) Uani 1 1 d . . .
C1 C 0.0139(3) 0.1776(3) 0.1503(2) 0.0530(6) Uani 1 1 d . B .
H1A H -0.0416 0.1120 0.1605 0.064 Uiso 1 1 calc R . .
H1B H 0.0913 0.1410 0.0982 0.064 Uiso 1 1 calc R . .
C2 C -0.1024(3) 0.3740(3) 0.0888(2) 0.0489(6) Uani 1 1 d . . .
H2C H -0.1531 0.4297 0.1458 0.059 Uiso 0.205(10) 1 calc PR B 2
H2D H -0.1812 0.4056 0.0212 0.059 Uiso 0.205(10) 1 calc PR B 2
H2A H -0.1751 0.4054 0.1427 0.059 Uiso 0.795(10) 1 d PR B 1
H2B H -0.1618 0.3950 0.0153 0.059 Uiso 0.795(10) 1 d PR B 1
C3 C -0.0426(5) 0.5023(5) 0.0537(3) 0.0437(11) Uani 0.795(10) 1 d P . 1
H3A H 0.0297 0.4735 0.1248 0.052 Uiso 0.795(10) 1 calc PR B 1
H3B H -0.1322 0.6238 0.0326 0.052 Uiso 0.795(10) 1 calc PR B 1
C31 C 0.0412(18) 0.405(2) 0.0441(10) 0.040(5) Uani 0.205(10) 1 d P . 2
H31A H 0.1105 0.3843 0.1136 0.048 Uiso 0.205(10) 1 calc PR B 2
H31B H 0.1041 0.3248 0.0037 0.048 Uiso 0.205(10) 1 calc PR B 2
C4 C 0.1391(3) 0.0977(4) 0.4500(2) 0.0510(6) Uani 1 1 d . . .
H4 H 0.1272 0.0911 0.5302 0.061 Uiso 1 1 calc R . .
N11 N 0.5626(3) 0.3307(3) 0.16130(19) 0.0578(6) Uani 1 1 d . . .
N12 N 0.6162(2) 0.1750(2) 0.15221(15) 0.0369(4) Uani 1 1 d . . .
N13 N 0.6081(2) 0.0559(2) 0.24689(16) 0.0397(4) Uani 1 1 d . . .
N14 N 0.5463(2) 0.1350(2) 0.32308(15) 0.0352(4) Uani 1 1 d . . .
C11 C 0.6739(3) 0.1405(4) 0.0444(2) 0.0445(6) Uani 1 1 d . . .
H11A H 0.7504 0.0127 0.0694 0.053 Uiso 1 1 calc R . .
H11B H 0.7285 0.2056 0.0103 0.053 Uiso 1 1 calc R . .
C12 C 0.5403(3) 0.1973(3) -0.05349(19) 0.0449(6) Uani 1 1 d . . .
H12A H 0.5840 0.1789 -0.1254 0.054 Uiso 1 1 calc R . .
H12B H 0.4656 0.3256 -0.0786 0.054 Uiso 1 1 calc R . .
C13 C 0.4497(2) 0.0997(3) -0.0154(2) 0.0389(5) Uani 1 1 d . . .
H13A H 0.4058 0.1177 0.0565 0.047 Uiso 1 1 calc R . .
H13B H 0.3611 0.1526 -0.0822 0.047 Uiso 1 1 calc R . .
C14 C 0.5200(3) 0.3006(3) 0.2686(2) 0.0541(6) Uani 1 1 d . . .
H14 H 0.4759 0.3863 0.3033 0.065 Uiso 1 1 calc R . .
O100 O 0.62690(17) -0.24914(19) 0.48689(13) 0.0410(4) Uani 1 1 d D . .
H100 H 0.7003 -0.3341 0.5440 0.061 Uiso 1 1 calc R C 1
C100 C 0.5958(8) -0.3132(6) 0.4015(4) 0.0527(11) Uani 0.924(13) 1 d PD D 1
H10A H 0.5244 -0.2108 0.3269 0.063 Uiso 0.924(13) 1 calc PR D 1
H10B H 0.5424 -0.3788 0.4381 0.063 Uiso 0.924(13) 1 calc PR D 1
C110 C 0.7410(6) -0.4305(6) 0.3685(4) 0.0816(19) Uani 0.924(13) 1 d P D 1
H11C H 0.7146 -0.4717 0.3122 0.122 Uiso 0.924(13) 1 calc PR D 1
H11D H 0.8119 -0.5323 0.4420 0.122 Uiso 0.924(13) 1 calc PR D 1
H11E H 0.7923 -0.3648 0.3295 0.122 Uiso 0.924(13) 1 calc PR D 1
C101 C 0.603(14) -0.347(11) 0.426(8) 0.074(15) Uani 0.076(13) 1 d PDU D 2
H10C H 0.5153 -0.3583 0.4597 0.089 Uiso 0.076(13) 1 calc PR D 2
H10D H 0.5565 -0.2596 0.3415 0.089 Uiso 0.076(13) 1 calc PR D 2
C111 C 0.682(6) -0.486(7) 0.414(5) 0.070(14) Uani 0.076(13) 1 d PU D 2
H11F H 0.6230 -0.4912 0.3517 0.105 Uiso 0.076(13) 1 calc PR D 2
H11G H 0.7084 -0.5854 0.4911 0.105 Uiso 0.076(13) 1 calc PR D 2
H11H H 0.7785 -0.4940 0.3883 0.105 Uiso 0.076(13) 1 calc PR D 2

loop_
_atom_site_aniso_label
_atom_site_aniso_U_11
_atom_site_aniso_U_22
_atom_site_aniso_U_33
_atom_site_aniso_U_23
_atom_site_aniso_U_13
_atom_site_aniso_U_12
Fe 0.0314(2) 0.0322(2) 0.0251(2) -0.01007(17) 0.00480(16) -0.01610(19)
Cl 0.0513(4) 0.0407(3) 0.0406(3) -0.0125(3) 0.0061(3) -0.0180(3)
O1 0.070(6) 0.073(5) 0.060(6) -0.039(4) 0.019(5) -0.027(5)
O2 0.064(7) 0.061(5) 0.050(5) -0.012(5) 0.006(5) -0.023(5)
O3 0.060(5) 0.075(5) 0.062(6) -0.018(5) 0.027(5) -0.042(4)
O11 0.068(5) 0.076(5) 0.069(6) -0.029(5) 0.013(5) -0.046(4)
O12 0.061(6) 0.067(5) 0.062(7) -0.031(5) 0.025(6) -0.026(4)
O13 0.060(6) 0.068(5) 0.046(5) -0.013(4) 0.024(5) -0.029(4)
O21 0.065(4) 0.073(2) 0.059(4) -0.039(3) 0.025(3) -0.024(3)
O22 0.068(5) 0.063(2) 0.0378(17) -0.0109(15) 0.005(2) -0.022(3)
O23 0.060(2) 0.082(2) 0.080(5) -0.033(3) 0.015(3) -0.0459(17)
O4 0.0746(13) 0.0416(10) 0.0671(12) -0.0055(9) -0.0154(10) -0.0269(10)
N1 0.0375(11) 0.0722(15) 0.0526(12) -0.0230(11) 0.0094(9) -0.0292(11)
N2 0.0320(10) 0.0439(11) 0.0486(11) -0.0205(9) 0.0014(8) -0.0174(9)
N3 0.0323(10) 0.0506(11) 0.0395(10) -0.0207(9) 0.0034(8) -0.0184(9)
N4 0.0348(10) 0.0441(11) 0.0345(10) -0.0157(8) 0.0065(7) -0.0204(9)
C1 0.0470(14) 0.0560(16) 0.0567(16) -0.0250(13) -0.0079(11) -0.0247(13)
C2 0.0465(14) 0.0564(15) 0.0432(13) -0.0137(12) 0.0046(10) -0.0298(13)
C3 0.037(2) 0.037(2) 0.051(2) -0.0191(17) 0.0066(15) -0.0141(18)
C31 0.030(8) 0.050(10) 0.035(7) -0.008(6) 0.000(5) -0.023(8)
C4 0.0411(13) 0.0695(17) 0.0435(13) -0.0229(12) 0.0137(10) -0.0289(13)
N11 0.0857(16) 0.0506(13) 0.0508(13) -0.0205(10) 0.0311(11) -0.0449(13)
N12 0.0417(10) 0.0478(11) 0.0307(9) -0.0155(8) 0.0107(8) -0.0296(9)
N13 0.0466(11) 0.0438(11) 0.0313(9) -0.0113(8) 0.0101(8) -0.0275(9)
N14 0.0382(10) 0.0394(10) 0.0296(9) -0.0127(8) 0.0071(7) -0.0218(8)
C11 0.0497(13) 0.0661(16) 0.0365(12) -0.0234(11) 0.0174(10) -0.0411(13)
C12 0.0590(15) 0.0514(14) 0.0309(11) -0.0136(10) 0.0079(10) -0.0347(13)
C13 0.0340(12) 0.0431(12) 0.0371(12) -0.0152(10) 0.0007(9) -0.0182(10)
C14 0.0801(18) 0.0463(14) 0.0486(14) -0.0236(12) 0.0283(13) -0.0385(14)
O100 0.0453(9) 0.0343(8) 0.0355(8) -0.0146(7) 0.0010(6) -0.0141(7)
C100 0.066(2) 0.048(2) 0.047(2) -0.0248(19) 0.0021(19) -0.027(2)
C110 0.088(3) 0.067(2) 0.053(2) -0.0367(19) 0.0043(19) -0.005(2)
C101 0.072(16) 0.079(16) 0.067(16) -0.031(10) 0.011(8) -0.034(10)
C111 0.076(16) 0.076(15) 0.065(15) -0.038(10) 0.004(8) -0.037(10)

loop_
_atom_type_symbol
_atom_type_description
_atom_type_scat_dispersion_real
_atom_type_scat_dispersion_imag
_atom_type_scat_source
C C 0.0033 0.0016 'International Tables Vol C Tables 4.2.6.8 and 6.1.1.4'
H H 0.0000 0.0000 'International Tables Vol C Tables 4.2.6.8 and 6.1.1.4'
N N 0.0061 0.0033 'International Tables Vol C Tables 4.2.6.8 and 6.1.1.4'
O O 0.0106 0.0060 'International Tables Vol C Tables 4.2.6.8 and 6.1.1.4'
Cl Cl 0.1484 0.1585 'International Tables Vol C Tables 4.2.6.8 and 6.1.1.4'
Fe Fe 0.3463 0.8444 'International Tables Vol C Tables 4.2.6.8 and 6.1.1.4'

loop_
_geom_angle_atom_site_label_1
_geom_angle_atom_site_label_2
_geom_angle_atom_site_label_3
_geom_angle
_geom_angle_site_symmetry_1
_geom_angle_site_symmetry_3
_geom_angle_publ_flag
O100 Fe O100 180.00(7) 2_656 . ?
O100 Fe N4 93.84(8) 2_656 2_656 ?
O100 Fe N4 86.16(8) . 2_656 ?
O100 Fe N4 86.16(8) 2_656 . ?
O100 Fe N4 93.84(8) . . ?
N4 Fe N4 180.0 2_656 . ?
O100 Fe N14 87.83(7) 2_656 . ?
O100 Fe N14 92.17(7) . . ?
N4 Fe N14 89.26(7) 2_656 . ?
N4 Fe N14 90.74(7) . . ?
O100 Fe N14 92.17(7) 2_656 2_656 ?
O100 Fe N14 87.83(7) . 2_656 ?
N4 Fe N14 90.74(7) 2_656 2_656 ?
N4 Fe N14 89.26(7) . 2_656 ?
N14 Fe N14 180.0 . 2_656 ?
O13 Cl O1 135.7(16) . . ?
O13 Cl O12 112.7(14) . . ?
O1 Cl O12 44.5(19) . . ?
O13 Cl O3 65.0(15) . . ?
O1 Cl O3 107.1(14) . . ?
O12 Cl O3 140.4(19) . . ?
O13 Cl O21 124.9(11) . . ?
O1 Cl O21 27.4(11) . . ?
O12 Cl O21 17.2(15) . . ?
O3 Cl O21 130.0(12) . . ?
O13 Cl O4 110.1(11) . . ?
O1 Cl O4 113.3(11) . . ?
O12 Cl O4 107.7(15) . . ?
O3 Cl O4 109.8(11) . . ?
O21 Cl O4 109.9(4) . . ?
O13 Cl O11 112.0(12) . . ?
O1 Cl O11 64.1(16) . . ?
O12 Cl O11 108.1(15) . . ?
O3 Cl O11 49.0(16) . . ?
O21 Cl O11 91.3(11) . . ?
O4 Cl O11 105.9(11) . . ?
O13 Cl O23 91.5(10) . . ?
O1 Cl O23 83.4(12) . . ?
O12 Cl O23 125.0(15) . . ?
O3 Cl O23 27.4(11) . . ?
O21 Cl O23 109.7(4) . . ?
O4 Cl O23 108.6(3) . . ?
O11 Cl O23 21.7(10) . . ?
O13 Cl O22 20.3(10) . . ?
O1 Cl O22 126.7(11) . . ?
O12 Cl O22 94.1(12) . . ?
O3 Cl O22 84.4(11) . . ?
O21 Cl O22 108.4(3) . . ?
O4 Cl O22 110.6(3) . . ?
O11 Cl O22 128.5(10) . . ?
O23 Cl O22 109.7(3) . . ?
O13 Cl O2 49.1(15) . . ?
O1 Cl O2 113.3(13) . . ?
O12 Cl O2 71.4(16) . . ?
O3 Cl O2 113.6(11) . . ?
O21 Cl O2 88.1(10) . . ?
O4 Cl O2 99.8(10) . . ?
O11 Cl O2 152.8(15) . . ?
O23 Cl O2 138.0(10) . . ?
O22 Cl O2 29.2(10) . . ?
C4 N1 N2 101.95(18) . . ?
N3 N2 N1 114.20(18) . . ?
N3 N2 C1 123.2(2) . . ?
N1 N2 C1 122.55(19) . . ?
N2 N3 N4 105.70(17) . . ?
N3 N4 C4 105.94(17) . . ?
N3 N4 Fe 124.31(13) . . ?
C4 N4 Fe 129.69(15) . . ?
N2 C1 C2 111.3(2) . . ?
N2 C1 H1A 109.4 . . ?
C2 C1 H1A 109.4 . . ?
N2 C1 H1B 109.4 . . ?
C2 C1 H1B 109.4 . . ?
H1A C1 H1B 108.0 . . ?
C1 C2 C3 119.1(2) . . ?
C1 C2 C31 89.2(6) . . ?
C3 C2 C31 34.2(6) . . ?
C1 C2 H2C 113.8 . . ?
C3 C2 H2C 85.4 . . ?
C31 C2 H2C 113.8 . . ?
C1 C2 H2D 113.8 . . ?
C3 C2 H2D 110.5 . . ?
C31 C2 H2D 113.8 . . ?
H2C C2 H2D 111.0 . . ?
C1 C2 H2A 107.1 . . ?
C3 C2 H2A 107.6 . . ?
C31 C2 H2A 137.0 . . ?
H2C C2 H2A 23.3 . . ?
H2D C2 H2A 95.9 . . ?
C1 C2 H2B 108.1 . . ?
C3 C2 H2B 107.2 . . ?
C31 C2 H2B 104.6 . . ?
H2C C2 H2B 122.1 . . ?
H2D C2 H2B 11.4 . . ?
H2A C2 H2B 107.2 . . ?
C2 C3 C3 113.3(4) . 2_565 ?
C2 C3 H3A 108.9 . . ?
C3 C3 H3A 108.9 2_565 . ?
C2 C3 H3B 108.9 . . ?
C3 C3 H3B 108.9 2_565 . ?
H3A C3 H3B 107.7 . . ?
C31 C31 C2 103.7(14) 2_565 . ?
C31 C31 H31A 111.0 2_565 . ?
C2 C31 H31A 111.0 . . ?
C31 C31 H31B 111.0 2_565 . ?
C2 C31 H31B 111.0 . . ?
H31A C31 H31B 109.0 . . ?
N1 C4 N4 112.2(2) . . ?
N1 C4 H4 123.9 . . ?
N4 C4 H4 123.9 . . ?
C14 N11 N12 101.74(19) . . ?
N13 N12 N11 113.74(17) . . ?
N13 N12 C11 122.74(19) . . ?
N11 N12 C11 123.48(19) . . ?
N12 N13 N14 105.88(17) . . ?
N13 N14 C14 105.97(17) . . ?
N13 N14 Fe 122.66(13) . . ?
C14 N14 Fe 131.36(15) . . ?
N12 C11 C12 111.71(18) . . ?
N12 C11 H11A 109.3 . . ?
C12 C11 H11A 109.3 . . ?
N12 C11 H11B 109.3 . . ?
C12 C11 H11B 109.3 . . ?
H11A C11 H11B 107.9 . . ?
C11 C12 C13 115.19(18) . . ?
C11 C12 H12A 108.5 . . ?
C13 C12 H12A 108.5 . . ?
C11 C12 H12B 108.5 . . ?
C13 C12 H12B 108.5 . . ?
H12A C12 H12B 107.5 . . ?
C13 C13 C12 113.7(2) 2_655 . ?
C13 C13 H13A 108.8 2_655 . ?
C12 C13 H13A 108.8 . . ?
C13 C13 H13B 108.8 2_655 . ?
C12 C13 H13B 108.8 . . ?
H13A C13 H13B 107.7 . . ?
N11 C14 N14 112.7(2) . . ?
N11 C14 H14 123.7 . . ?
N14 C14 H14 123.7 . . ?
C100 O100 C101 13(4) . . ?
C100 O100 Fe 130.8(3) . . ?
C101 O100 Fe 139(4) . . ?
C100 O100 H100 109.5 . . ?
C101 O100 H100 99.2 . . ?
Fe O100 H100 119.0 . . ?
O100 C100 C110 112.3(5) . . ?
O100 C100 H10A 109.1 . . ?
C110 C100 H10A 109.1 . . ?
O100 C100 H10B 109.1 . . ?
C110 C100 H10B 109.1 . . ?
H10A C100 H10B 107.9 . . ?
C100 C110 H11C 109.5 . . ?
C100 C110 H11D 109.5 . . ?
H11C C110 H11D 109.5 . . ?
C100 C110 H11E 109.5 . . ?
H11C C110 H11E 109.5 . . ?
H11D C110 H11E 109.5 . . ?
C111 C101 O100 137(9) . . ?
C111 C101 H10C 102.9 . . ?
O100 C101 H10C 102.9 . . ?
C111 C101 H10D 102.9 . . ?
O100 C101 H10D 102.9 . . ?
H10C C101 H10D 105.1 . . ?
C101 C111 H11F 109.5 . . ?
C101 C111 H11G 109.5 . . ?
H11F C111 H11G 109.5 . . ?
C101 C111 H11H 109.5 . . ?
H11F C111 H11H 109.5 . . ?
H11G C111 H11H 109.5 . . ?

loop_
_geom_bond_atom_site_label_1
_geom_bond_atom_site_label_2
_geom_bond_distance
_geom_bond_site_symmetry_2
_geom_bond_publ_flag
Fe O100 2.0976(17) 2_656 ?
Fe O100 2.0976(17) . ?
Fe N4 2.1892(18) 2_656 ?
Fe N4 2.1892(18) . ?
Fe N14 2.2072(18) . ?
Fe N14 2.2072(18) 2_656 ?
Cl O13 1.35(2) . ?
Cl O1 1.38(3) . ?
Cl O12 1.40(3) . ?
Cl O3 1.41(2) . ?
Cl O21 1.431(8) . ?
Cl O4 1.4402(19) . ?
Cl O11 1.44(3) . ?
Cl O23 1.442(6) . ?
Cl O22 1.445(5) . ?
Cl O2 1.51(2) . ?
N1 C4 1.314(3) . ?
N1 N2 1.323(3) . ?
N2 N3 1.307(2) . ?
N2 C1 1.469(3) . ?
N3 N4 1.325(2) . ?
N4 C4 1.347(3) . ?
C1 C2 1.498(4) . ?
C1 H1A 0.9800 . ?
C1 H1B 0.9800 . ?
C2 C3 1.511(4) . ?
C2 C31 1.623(12) . ?
C2 H2C 0.9800 . ?
C2 H2D 0.9800 . ?
C2 H2A 0.9600 . ?
C2 H2B 0.9599 . ?
C3 C3 1.516(8) 2_565 ?
C3 H3A 0.9800 . ?
C3 H3B 0.9800 . ?
C31 C31 1.49(3) 2_565 ?
C31 H31A 0.9800 . ?
C31 H31B 0.9800 . ?
C4 H4 0.9400 . ?
N11 C14 1.312(3) . ?
N11 N12 1.325(3) . ?
N12 N13 1.308(2) . ?
N12 C11 1.465(3) . ?
N13 N14 1.320(2) . ?
N14 C14 1.335(3) . ?
C11 C12 1.515(3) . ?
C11 H11A 0.9800 . ?
C11 H11B 0.9800 . ?
C12 C13 1.523(3) . ?
C12 H12A 0.9800 . ?
C12 H12B 0.9800 . ?
C13 C13 1.521(4) 2_655 ?
C13 H13A 0.9800 . ?
C13 H13B 0.9800 . ?
C14 H14 0.9400 . ?
O100 C100 1.442(3) . ?
O100 C101 1.443(6) . ?
O100 H100 0.8300 . ?
C100 C110 1.470(8) . ?
C100 H10A 0.9800 . ?
C100 H10B 0.9800 . ?
C110 H11C 0.9700 . ?
C110 H11D 0.9700 . ?
C110 H11E 0.9700 . ?
C101 C111 1.21(8) . ?
C101 H10C 0.9800 . ?
C101 H10D 0.9800 . ?
C111 H11F 0.9700 . ?
C111 H11G 0.9700 . ?
C111 H11H 0.9700 . ?

loop_
_geom_torsion_atom_site_label_1
_geom_torsion_atom_site_label_2
_geom_torsion_atom_site_label_3
_geom_torsion_atom_site_label_4
_geom_torsion
_geom_torsion_site_symmetry_1
_geom_torsion_site_symmetry_2
_geom_torsion_site_symmetry_3
_geom_torsion_site_symmetry_4
_geom_torsion_publ_flag
C4 N1 N2 N3 0.0(3) . . . . ?
C4 N1 N2 C1 -177.2(2) . . . . ?
N1 N2 N3 N4 0.2(3) . . . . ?
C1 N2 N3 N4 177.28(19) . . . . ?
N2 N3 N4 C4 -0.2(2) . . . . ?
N2 N3 N4 Fe -177.47(13) . . . . ?
O100 Fe N4 N3 115.49(17) 2_656 . . . ?
O100 Fe N4 N3 -64.51(17) . . . . ?
N4 Fe N4 N3 98(100) 2_656 . . . ?
N14 Fe N4 N3 27.72(17) . . . . ?
N14 Fe N4 N3 -152.28(17) 2_656 . . . ?
O100 Fe N4 C4 -61.1(2) 2_656 . . . ?
O100 Fe N4 C4 118.9(2) . . . . ?
N4 Fe N4 C4 -79(100) 2_656 . . . ?
N14 Fe N4 C4 -148.8(2) . . . . ?
N14 Fe N4 C4 31.2(2) 2_656 . . . ?
N3 N2 C1 C2 -106.8(3) . . . . ?
N1 N2 C1 C2 70.1(3) . . . . ?
N2 C1 C2 C3 64.0(3) . . . . ?
N2 C1 C2 C31 81.4(5) . . . . ?
C1 C2 C3 C3 71.6(4) . . . 2_565 ?
C31 C2 C3 C3 39.5(7) . . . 2_565 ?
C1 C2 C31 C31 170.1(13) . . . 2_565 ?
C3 C2 C31 C31 -37.6(11) . . . 2_565 ?
N2 N1 C4 N4 -0.1(3) . . . . ?
N3 N4 C4 N1 0.2(3) . . . . ?
Fe N4 C4 N1 177.27(16) . . . . ?
C14 N11 N12 N13 0.0(3) . . . . ?
C14 N11 N12 C11 177.7(2) . . . . ?
N11 N12 N13 N14 -0.1(2) . . . . ?
C11 N12 N13 N14 -177.85(17) . . . . ?
N12 N13 N14 C14 0.1(2) . . . . ?
N12 N13 N14 Fe 179.08(12) . . . . ?
O100 Fe N14 N13 -169.43(15) 2_656 . . . ?
O100 Fe N14 N13 10.57(15) . . . . ?
N4 Fe N14 N13 96.70(15) 2_656 . . . ?
N4 Fe N14 N13 -83.30(15) . . . . ?
N14 Fe N14 N13 -131(100) 2_656 . . . ?
O100 Fe N14 C14 9.2(2) 2_656 . . . ?
O100 Fe N14 C14 -170.8(2) . . . . ?
N4 Fe N14 C14 -84.6(2) 2_656 . . . ?
N4 Fe N14 C14 95.4(2) . . . . ?
N14 Fe N14 C14 48(100) 2_656 . . . ?
N13 N12 C11 C12 92.1(2) . . . . ?
N11 N12 C11 C12 -85.4(3) . . . . ?
N12 C11 C12 C13 -62.0(3) . . . . ?
C11 C12 C13 C13 -63.2(3) . . . 2_655 ?
N12 N11 C14 N14 0.1(3) . . . . ?
N13 N14 C14 N11 -0.2(3) . . . . ?
Fe N14 C14 N11 -178.98(16) . . . . ?
O100 Fe O100 C100 -172(100) 2_656 . . . ?
N4 Fe O100 C100 -155.0(4) 2_656 . . . ?
N4 Fe O100 C100 25.0(4) . . . . ?
N14 Fe O100 C100 -65.9(4) . . . . ?
N14 Fe O100 C100 114.1(4) 2_656 . . . ?
O100 Fe O100 C101 173(100) 2_656 . . . ?
N4 Fe O100 C101 -170(6) 2_656 . . . ?
N4 Fe O100 C101 10(6) . . . . ?
N14 Fe O100 C101 -81(6) . . . . ?
N14 Fe O100 C101 99(6) 2_656 . . . ?
C101 O100 C100 C110 -86(23) . . . . ?
Fe O100 C100 C110 142.4(3) . . . . ?
Fe O100 C101 C111 174(8) . . . . ?
